data_4085561
loop_
_publ_author_name
'Jones, James S.'
'Wade, Casey R.'
'Gabba\?\"i, Fran\,cois P.'

_publ_section_title
;
 Guilty on Two Counts: Stepwise Coordination of Two Fluoride Anions to the
 Antimony Atom of a Noninnocent Stibine Ligand
;
_journal_issue 11
_journal_name_full Organometallics
_journal_page_first 2647
_journal_paper_doi 10.1021/om501291g
_journal_volume 34
_journal_year 2015
_chemical_formula_moiety 'C54 H42 Cl F P3 Pt Sb'
_chemical_formula_sum 'C54 H42 Cl F P3 Pt Sb'
_chemical_formula_weight 1155.08
_chemical_name_systematic
; 
 ? 
;
_space_group_IT_number 14
_symmetry_cell_setting monoclinic
_symmetry_space_group_name_Hall '-P 2ybc'
_symmetry_space_group_name_H-M 'P 1 21/c 1'
_atom_sites_solution_hydrogens geom
_atom_sites_solution_primary direct
_atom_sites_solution_secondary difmap
_audit_creation_method SHELXL-97
_cell_angle_alpha 90.00
_cell_angle_beta 99.066(4)
_cell_angle_gamma 90.00
_cell_formula_units_Z 4
_cell_length_a 12.865(4)
_cell_length_b 17.498(5)
_cell_length_c 19.948(6)
_cell_measurement_reflns_used 7409
_cell_measurement_temperature 110(2)
_cell_measurement_theta_max 27.161
_cell_measurement_theta_min 2.328
_cell_volume 4434(2)
_computing_cell_refinement 'SAINT+ ver. (Bruker, 2001)'
_computing_data_collection 'APEX2  (Bruker, 2008)'
_computing_data_reduction 'SAINT+ ver. (Bruker, 2001)'
_computing_molecular_graphics 'SHELXTL (Sheldrick, 2008)'
_computing_publication_material 'SHELXTL (Sheldrick, 2008)'
_computing_structure_refinement 'SHELXTL (Sheldrick, 2008)'
_computing_structure_solution 'SHELXTL (Sheldrick, 2008)'
_diffrn_ambient_temperature 110(2)
_diffrn_measured_fraction_theta_full 1.000
_diffrn_measured_fraction_theta_max 1.000
_diffrn_measurement_device_type 'CCD area detector'
_diffrn_measurement_method 'phi and omega scans'
_diffrn_radiation_monochromator graphite
_diffrn_radiation_source 'fine-focus sealed tube'
_diffrn_radiation_type MoK\a
_diffrn_radiation_wavelength 0.71073
_diffrn_reflns_av_R_equivalents 0.0570
_diffrn_reflns_av_sigmaI/netI 0.0491
_diffrn_reflns_limit_h_max 15
_diffrn_reflns_limit_h_min -15
_diffrn_reflns_limit_k_max 21
_diffrn_reflns_limit_k_min -21
_diffrn_reflns_limit_l_max 24
_diffrn_reflns_limit_l_min -24
_diffrn_reflns_number 37957
_diffrn_reflns_theta_full 26.00
_diffrn_reflns_theta_max 26.00
_diffrn_reflns_theta_min 1.56
_exptl_absorpt_coefficient_mu 3.971
_exptl_absorpt_correction_T_max 0.8261
_exptl_absorpt_correction_T_min 0.6063
_exptl_absorpt_correction_type multi-scan
_exptl_absorpt_process_details SADABS
_exptl_crystal_colour yellow
_exptl_crystal_density_diffrn 1.730
_exptl_crystal_density_method 'not measured'
_exptl_crystal_description block
_exptl_crystal_F_000 2264
_exptl_crystal_size_max 0.14
_exptl_crystal_size_mid 0.09
_exptl_crystal_size_min 0.05
_refine_diff_density_max 0.765
_refine_diff_density_min -0.763
_refine_diff_density_rms 0.133
_refine_ls_extinction_method none
_refine_ls_goodness_of_fit_ref 1.025
_refine_ls_hydrogen_treatment constr
_refine_ls_matrix_type full
_refine_ls_number_parameters 550
_refine_ls_number_reflns 8713
_refine_ls_number_restraints 0
_refine_ls_restrained_S_all 1.025
_refine_ls_R_factor_all 0.0447
_refine_ls_R_factor_gt 0.0314
_refine_ls_shift/su_max 0.001
_refine_ls_shift/su_mean 0.000
_refine_ls_structure_factor_coef Fsqd
_refine_ls_weighting_details 'calc w=1/[\s^2^(Fo^2^)+(0.0313P)^2^+1.9695P] where P=(Fo^2^+2Fc^2^)/3'
_refine_ls_weighting_scheme calc
_refine_ls_wR_factor_gt 0.0660
_refine_ls_wR_factor_ref 0.0718
_reflns_number_gt 7115
_reflns_number_total 8713
_reflns_threshold_expression >2sigma(I)
_cod_data_source_file om501291g_si_003.cif
_cod_data_source_block sad
_cod_depositor_comments
;
The following automatic conversions were performed:

'_symmetry_cell_setting' value 'Monoclinic' changed to 'monoclinic'
according to
/usr/data/users/saulius/crontab/automatic-downloads/rss-feeds/ACS/lib/dictionaries/cif_core.dic
dictionary named 'cif_core.dic' version 2.4.2 from 2011-04-26.

Automatic conversion script
Id: cif_fix_values 3008 2015-01-20 13:52:24Z robertas 

 Adding full bibliography for 4085560--4085564.cif.
;
_cod_original_sg_symbol_H-M P2(1)/c
_cod_database_code 4085561

loop_
_symmetry_equiv_pos_as_xyz
'x, y, z'
'-x, y+1/2, -z+1/2'
'-x, -y, -z'
'x, -y-1/2, z-1/2'

loop_
_atom_site_label
_atom_site_type_symbol
_atom_site_fract_x
_atom_site_fract_y
_atom_site_fract_z
_atom_site_U_iso_or_equiv
_atom_site_adp_type
_atom_site_occupancy
_atom_site_symmetry_multiplicity
_atom_site_calc_flag
_atom_site_refinement_flags
Pt1 Pt 0.254845(13) 0.367332(10) 0.221763(9) 0.01237(6) Uani 1 1 d .
Sb1 Sb 0.28187(2) 0.488921(16) 0.153558(15) 0.01410(8) Uani 1 1 d .
Cl1 Cl 0.24206(9) 0.24996(6) 0.28687(6) 0.0197(2) Uani 1 1 d .
P1 P 0.30594(9) 0.30095(7) 0.13181(6) 0.0154(3) Uani 1 1 d .
P2 P 0.07914(9) 0.40275(7) 0.21107(6) 0.0140(2) Uani 1 1 d .
P3 P 0.38363(9) 0.41894(6) 0.30206(6) 0.0140(3) Uani 1 1 d .
F1 F 0.2981(2) 0.58666(14) 0.10085(13) 0.0224(6) Uani 1 1 d .
C1 C 0.2666(4) 0.4359(3) 0.0567(2) 0.0189(10) Uani 1 1 d .
C2 C 0.2721(4) 0.3561(3) 0.0530(2) 0.0207(11) Uani 1 1 d .
C3 C 0.2502(4) 0.3202(3) -0.0105(2) 0.0245(12) Uani 1 1 d .
H3A H 0.2542 0.2661 -0.0136 0.029 Uiso 1 1 calc R
C4 C 0.2225(5) 0.3637(3) -0.0690(3) 0.0344(14) Uani 1 1 d .
H4A H 0.2061 0.3390 -0.1118 0.041 Uiso 1 1 calc R
C5 C 0.2188(4) 0.4420(3) -0.0655(3) 0.0339(14) Uani 1 1 d .
H5A H 0.2002 0.4714 -0.1056 0.041 Uiso 1 1 calc R
C6 C 0.2421(4) 0.4780(3) -0.0030(2) 0.0259(12) Uani 1 1 d .
H6A H 0.2415 0.5323 -0.0009 0.031 Uiso 1 1 calc R
C7 C 0.4479(3) 0.2848(3) 0.1409(2) 0.0177(10) Uani 1 1 d .
C8 C 0.4906(4) 0.2213(3) 0.1778(2) 0.0225(11) Uani 1 1 d .
H8A H 0.4457 0.1854 0.1946 0.027 Uiso 1 1 calc R
C9 C 0.5994(4) 0.2108(3) 0.1899(3) 0.0320(13) Uani 1 1 d .
H9A H 0.6282 0.1676 0.2150 0.038 Uiso 1 1 calc R
C10 C 0.6644(4) 0.2614(3) 0.1664(3) 0.0375(15) Uani 1 1 d .
H10A H 0.7384 0.2536 0.1746 0.045 Uiso 1 1 calc R
C11 C 0.6223(4) 0.3251(3) 0.1299(3) 0.0327(13) Uani 1 1 d .
H11A H 0.6678 0.3613 0.1140 0.039 Uiso 1 1 calc R
C12 C 0.5157(4) 0.3358(3) 0.1168(3) 0.0280(12) Uani 1 1 d .
H12A H 0.4878 0.3788 0.0908 0.034 Uiso 1 1 calc R
C13 C 0.2526(3) 0.2066(3) 0.1093(2) 0.0156(10) Uani 1 1 d .
C14 C 0.1559(4) 0.1863(3) 0.1258(3) 0.0242(11) Uani 1 1 d .
H14A H 0.1208 0.2209 0.1513 0.029 Uiso 1 1 calc R
C15 C 0.1083(4) 0.1159(3) 0.1056(3) 0.0297(13) Uani 1 1 d .
H15A H 0.0419 0.1027 0.1175 0.036 Uiso 1 1 calc R
C16 C 0.1600(4) 0.0664(3) 0.0681(3) 0.0308(13) Uani 1 1 d .
H16A H 0.1284 0.0188 0.0538 0.037 Uiso 1 1 calc R
C17 C 0.2574(4) 0.0851(3) 0.0511(2) 0.0248(12) Uani 1 1 d .
H17A H 0.2920 0.0508 0.0250 0.030 Uiso 1 1 calc R
C18 C 0.3031(4) 0.1533(3) 0.0721(2) 0.0222(11) Uani 1 1 d .
H18A H 0.3706 0.1652 0.0613 0.027 Uiso 1 1 calc R
C19 C 0.1488(3) 0.5493(3) 0.1812(2) 0.0151(10) Uani 1 1 d .
C20 C 0.0690(4) 0.5077(2) 0.2054(2) 0.0152(10) Uani 1 1 d .
C21 C -0.0158(4) 0.5477(3) 0.2259(2) 0.0211(11) Uani 1 1 d .
H21A H -0.0711 0.5205 0.2416 0.025 Uiso 1 1 calc R
C22 C -0.0183(4) 0.6262(3) 0.2232(2) 0.0206(11) Uani 1 1 d .
H22A H -0.0745 0.6528 0.2385 0.025 Uiso 1 1 calc R
C23 C 0.0592(4) 0.6669(3) 0.1988(2) 0.0241(11) Uani 1 1 d .
H23A H 0.0559 0.7211 0.1966 0.029 Uiso 1 1 calc R
C24 C 0.1422(4) 0.6282(3) 0.1774(2) 0.0211(11) Uani 1 1 d .
H24A H 0.1953 0.6563 0.1600 0.025 Uiso 1 1 calc R
C25 C -0.0039(4) 0.3712(3) 0.1330(2) 0.0186(10) Uani 1 1 d .
C26 C -0.0595(4) 0.3025(3) 0.1309(3) 0.0241(11) Uani 1 1 d .
H26A H -0.0612 0.2744 0.1714 0.029 Uiso 1 1 calc R
C27 C -0.1124(4) 0.2753(3) 0.0695(3) 0.0324(13) Uani 1 1 d .
H27A H -0.1517 0.2293 0.0686 0.039 Uiso 1 1 calc R
C28 C -0.1087(4) 0.3140(3) 0.0101(3) 0.0322(13) Uani 1 1 d .
H28A H -0.1458 0.2952 -0.0316 0.039 Uiso 1 1 calc R
C29 C -0.0508(4) 0.3800(3) 0.0115(3) 0.0310(13) Uani 1 1 d .
H29A H -0.0449 0.4056 -0.0297 0.037 Uiso 1 1 calc R
C30 C -0.0011(4) 0.4096(3) 0.0726(2) 0.0231(11) Uani 1 1 d .
H30A H 0.0355 0.4568 0.0731 0.028 Uiso 1 1 calc R
C31 C 0.0017(4) 0.3791(2) 0.2778(2) 0.0161(10) Uani 1 1 d .
C32 C 0.0562(4) 0.3625(3) 0.3425(2) 0.0232(11) Uani 1 1 d .
H32A H 0.1308 0.3597 0.3498 0.028 Uiso 1 1 calc R
C33 C 0.0004(5) 0.3503(3) 0.3962(3) 0.0309(13) Uani 1 1 d .
H33A H 0.0372 0.3393 0.4403 0.037 Uiso 1 1 calc R
C34 C -0.1084(5) 0.3541(3) 0.3853(3) 0.0351(15) Uani 1 1 d .
H34A H -0.1463 0.3460 0.4219 0.042 Uiso 1 1 calc R
C35 C -0.1618(4) 0.3698(3) 0.3212(3) 0.0303(13) Uani 1 1 d .
H35A H -0.2365 0.3722 0.3136 0.036 Uiso 1 1 calc R
C36 C -0.1072(4) 0.3820(3) 0.2683(3) 0.0244(12) Uani 1 1 d .
H36A H -0.1449 0.3926 0.2244 0.029 Uiso 1 1 calc R
C37 C 0.4393(4) 0.5141(3) 0.2020(2) 0.0181(10) Uani 1 1 d .
C38 C 0.4764(4) 0.4772(3) 0.2630(2) 0.0181(10) Uani 1 1 d .
C39 C 0.5800(4) 0.4909(3) 0.2941(2) 0.0201(11) Uani 1 1 d .
H39A H 0.6061 0.4672 0.3362 0.024 Uiso 1 1 calc R
C40 C 0.6452(4) 0.5391(3) 0.2638(3) 0.0272(12) Uani 1 1 d .
H40A H 0.7158 0.5474 0.2848 0.033 Uiso 1 1 calc R
C41 C 0.6067(4) 0.5748(3) 0.2030(3) 0.0264(12) Uani 1 1 d .
H41A H 0.6509 0.6079 0.1824 0.032 Uiso 1 1 calc R
C42 C 0.5042(4) 0.5623(3) 0.1722(2) 0.0206(11) Uani 1 1 d .
H42A H 0.4782 0.5869 0.1304 0.025 Uiso 1 1 calc R
C43 C 0.3482(4) 0.4872(2) 0.3652(2) 0.0155(10) Uani 1 1 d .
C44 C 0.2456(4) 0.5114(3) 0.3624(2) 0.0215(11) Uani 1 1 d .
H44A H 0.1922 0.4901 0.3293 0.026 Uiso 1 1 calc R
C45 C 0.2189(4) 0.5661(3) 0.4071(3) 0.0268(12) Uani 1 1 d .
H45A H 0.1478 0.5820 0.4048 0.032 Uiso 1 1 calc R
C46 C 0.2963(4) 0.5970(3) 0.4546(2) 0.0241(11) Uani 1 1 d .
H46A H 0.2788 0.6347 0.4852 0.029 Uiso 1 1 calc R
C47 C 0.3984(4) 0.5739(3) 0.4580(2) 0.0254(12) Uani 1 1 d .
H47A H 0.4511 0.5950 0.4916 0.030 Uiso 1 1 calc R
C48 C 0.4258(4) 0.5204(3) 0.4134(2) 0.0233(11) Uani 1 1 d .
H48A H 0.4974 0.5059 0.4154 0.028 Uiso 1 1 calc R
C49 C 0.4637(4) 0.3490(2) 0.3543(2) 0.0156(10) Uani 1 1 d .
C50 C 0.4317(4) 0.3220(3) 0.4131(2) 0.0230(11) Uani 1 1 d .
H50A H 0.3712 0.3433 0.4278 0.028 Uiso 1 1 calc R
C51 C 0.4879(4) 0.2638(3) 0.4511(2) 0.0270(12) Uani 1 1 d .
H51A H 0.4656 0.2453 0.4913 0.032 Uiso 1 1 calc R
C52 C 0.5756(4) 0.2336(3) 0.4295(3) 0.0247(12) Uani 1 1 d .
H52A H 0.6161 0.1958 0.4560 0.030 Uiso 1 1 calc R
C53 C 0.6049(4) 0.2581(3) 0.3695(3) 0.0286(12) Uani 1 1 d .
H53A H 0.6638 0.2355 0.3539 0.034 Uiso 1 1 calc R
C54 C 0.5496(4) 0.3150(3) 0.3322(3) 0.0232(11) Uani 1 1 d .
H54A H 0.5704 0.3312 0.2909 0.028 Uiso 1 1 calc R

loop_
_atom_site_aniso_label
_atom_site_aniso_U_11
_atom_site_aniso_U_22
_atom_site_aniso_U_33
_atom_site_aniso_U_23
_atom_site_aniso_U_13
_atom_site_aniso_U_12
Pt1 0.01249(10) 0.01055(9) 0.01413(9) -0.00019(7) 0.00228(7) -0.00074(7)
Sb1 0.01557(17) 0.01197(16) 0.01494(16) 0.00071(12) 0.00292(13) -0.00127(12)
Cl1 0.0230(6) 0.0130(6) 0.0228(6) 0.0053(5) 0.0028(5) -0.0027(5)
P1 0.0153(6) 0.0140(6) 0.0168(6) -0.0017(5) 0.0028(5) -0.0002(5)
P2 0.0134(6) 0.0117(6) 0.0170(6) -0.0004(5) 0.0031(5) -0.0009(5)
P3 0.0131(6) 0.0133(6) 0.0150(6) -0.0010(5) 0.0009(5) -0.0010(5)
F1 0.0256(15) 0.0169(14) 0.0247(15) 0.0048(12) 0.0043(12) -0.0044(12)
C1 0.018(3) 0.021(3) 0.017(2) -0.002(2) 0.001(2) 0.001(2)
C2 0.018(3) 0.023(3) 0.022(3) 0.001(2) 0.007(2) 0.002(2)
C3 0.028(3) 0.026(3) 0.020(3) -0.003(2) 0.006(2) 0.006(2)
C4 0.048(4) 0.039(3) 0.017(3) -0.008(2) 0.008(3) 0.007(3)
C5 0.043(4) 0.038(3) 0.020(3) 0.000(2) 0.001(3) 0.014(3)
C6 0.032(3) 0.021(3) 0.026(3) 0.006(2) 0.009(2) 0.006(2)
C7 0.012(2) 0.021(3) 0.021(3) -0.010(2) 0.005(2) -0.001(2)
C8 0.018(3) 0.026(3) 0.024(3) 0.000(2) 0.006(2) 0.001(2)
C9 0.024(3) 0.033(3) 0.038(3) -0.007(3) 0.001(3) 0.007(2)
C10 0.016(3) 0.047(4) 0.049(4) -0.021(3) 0.004(3) -0.001(3)
C11 0.027(3) 0.034(3) 0.039(3) -0.003(3) 0.009(3) -0.014(3)
C12 0.024(3) 0.027(3) 0.034(3) -0.002(2) 0.006(2) -0.001(2)
C13 0.014(2) 0.018(2) 0.014(2) -0.0023(19) -0.0018(19) -0.0022(19)
C14 0.020(3) 0.022(3) 0.032(3) -0.006(2) 0.008(2) -0.001(2)
C15 0.022(3) 0.025(3) 0.041(3) -0.004(2) 0.003(3) -0.003(2)
C16 0.044(4) 0.016(3) 0.029(3) -0.005(2) -0.004(3) -0.007(2)
C17 0.031(3) 0.018(3) 0.025(3) -0.006(2) 0.003(2) -0.001(2)
C18 0.021(3) 0.025(3) 0.020(3) 0.001(2) 0.002(2) 0.003(2)
C19 0.016(2) 0.016(2) 0.013(2) -0.0008(19) 0.0005(19) 0.0027(19)
C20 0.017(2) 0.012(2) 0.015(2) -0.0006(18) -0.0023(19) 0.0020(19)
C21 0.020(3) 0.019(3) 0.023(3) 0.001(2) 0.002(2) -0.006(2)
C22 0.019(3) 0.018(3) 0.025(3) -0.001(2) 0.003(2) 0.009(2)
C23 0.031(3) 0.010(2) 0.029(3) 0.001(2) 0.000(2) 0.005(2)
C24 0.026(3) 0.012(2) 0.024(3) 0.003(2) 0.002(2) 0.000(2)
C25 0.013(2) 0.019(3) 0.024(3) -0.005(2) 0.002(2) 0.003(2)
C26 0.020(3) 0.024(3) 0.026(3) -0.003(2) -0.003(2) -0.003(2)
C27 0.033(3) 0.021(3) 0.040(3) -0.005(2) -0.004(3) -0.007(2)
C28 0.034(3) 0.031(3) 0.028(3) -0.015(2) -0.009(2) 0.000(3)
C29 0.036(3) 0.030(3) 0.024(3) 0.001(2) -0.004(2) 0.007(3)
C30 0.026(3) 0.014(3) 0.028(3) 0.000(2) -0.001(2) -0.003(2)
C31 0.019(3) 0.011(2) 0.020(2) -0.0008(18) 0.007(2) -0.0015(19)
C32 0.028(3) 0.017(3) 0.026(3) -0.005(2) 0.008(2) 0.000(2)
C33 0.052(4) 0.020(3) 0.024(3) 0.000(2) 0.016(3) -0.003(3)
C34 0.049(4) 0.018(3) 0.047(4) -0.001(3) 0.035(3) 0.000(3)
C35 0.020(3) 0.020(3) 0.055(4) 0.000(3) 0.020(3) 0.001(2)
C36 0.017(3) 0.016(3) 0.040(3) 0.001(2) 0.007(2) 0.001(2)
C37 0.018(3) 0.017(2) 0.020(3) -0.005(2) 0.003(2) -0.004(2)
C38 0.018(3) 0.016(2) 0.021(3) -0.006(2) 0.007(2) -0.003(2)
C39 0.018(3) 0.020(3) 0.021(3) -0.005(2) 0.000(2) -0.002(2)
C40 0.016(3) 0.026(3) 0.041(3) -0.004(2) 0.006(2) -0.006(2)
C41 0.020(3) 0.024(3) 0.037(3) 0.000(2) 0.011(2) -0.010(2)
C42 0.027(3) 0.016(3) 0.019(3) 0.001(2) 0.005(2) -0.004(2)
C43 0.020(3) 0.014(2) 0.013(2) 0.0039(18) 0.0008(19) 0.0015(19)
C44 0.020(3) 0.021(3) 0.023(3) 0.004(2) 0.002(2) 0.004(2)
C45 0.023(3) 0.027(3) 0.030(3) -0.008(2) 0.004(2) 0.014(2)
C46 0.033(3) 0.014(3) 0.025(3) 0.000(2) 0.006(2) 0.005(2)
C47 0.028(3) 0.022(3) 0.023(3) -0.007(2) -0.005(2) -0.002(2)
C48 0.018(3) 0.027(3) 0.022(3) -0.006(2) -0.005(2) 0.001(2)
C49 0.015(2) 0.010(2) 0.020(2) -0.0011(19) -0.003(2) -0.0002(18)
C50 0.022(3) 0.022(3) 0.026(3) -0.002(2) 0.004(2) 0.002(2)
C51 0.033(3) 0.027(3) 0.020(3) 0.001(2) 0.001(2) -0.002(2)
C52 0.024(3) 0.014(3) 0.031(3) 0.001(2) -0.011(2) 0.005(2)
C53 0.021(3) 0.031(3) 0.033(3) -0.004(2) 0.002(2) 0.016(2)
C54 0.023(3) 0.019(3) 0.029(3) 0.000(2) 0.008(2) 0.003(2)

loop_
_atom_type_symbol
_atom_type_description
_atom_type_scat_dispersion_real
_atom_type_scat_dispersion_imag
_atom_type_scat_source
C C 0.0033 0.0016 'International Tables Vol C Tables 4.2.6.8 and 6.1.1.4'
H H 0.0000 0.0000 'International Tables Vol C Tables 4.2.6.8 and 6.1.1.4'
F F 0.0171 0.0103 'International Tables Vol C Tables 4.2.6.8 and 6.1.1.4'
P P 0.1023 0.0942 'International Tables Vol C Tables 4.2.6.8 and 6.1.1.4'
Cl Cl 0.1484 0.1585 'International Tables Vol C Tables 4.2.6.8 and 6.1.1.4'
Sb Sb -0.5866 1.5461 'International Tables Vol C Tables 4.2.6.8 and 6.1.1.4'
Pt Pt -1.7033 8.3905 'International Tables Vol C Tables 4.2.6.8 and 6.1.1.4'

loop_
_geom_angle_atom_site_label_1
_geom_angle_atom_site_label_2
_geom_angle_atom_site_label_3
_geom_angle
P3 Pt1 P1 118.35(5)
P3 Pt1 P2 122.92(4)
P1 Pt1 P2 116.97(4)
P3 Pt1 Cl1 93.51(4)
P1 Pt1 Cl1 92.36(4)
P2 Pt1 Cl1 97.29(4)
P3 Pt1 Sb1 84.33(3)
P1 Pt1 Sb1 85.80(4)
P2 Pt1 Sb1 86.64(3)
Cl1 Pt1 Sb1 176.07(3)
F1 Sb1 C1 84.20(15)
F1 Sb1 C37 83.90(15)
C1 Sb1 C37 116.36(17)
F1 Sb1 C19 82.60(14)
C1 Sb1 C19 118.89(17)
C37 Sb1 C19 121.02(17)
F1 Sb1 Pt1 177.79(8)
C1 Sb1 Pt1 96.84(13)
C37 Sb1 Pt1 97.34(12)
C19 Sb1 Pt1 95.19(12)
C13 P1 C7 102.5(2)
C13 P1 C2 103.7(2)
C7 P1 C2 105.3(2)
C13 P1 Pt1 120.27(15)
C7 P1 Pt1 113.69(15)
C2 P1 Pt1 109.96(15)
C25 P2 C31 103.8(2)
C25 P2 C20 102.8(2)
C31 P2 C20 103.2(2)
C25 P2 Pt1 115.26(15)
C31 P2 Pt1 120.43(16)
C20 P2 Pt1 109.30(15)
C49 P3 C43 102.9(2)
C49 P3 C38 105.6(2)
C43 P3 C38 100.2(2)
C49 P3 Pt1 114.57(15)
C43 P3 Pt1 120.10(15)
C38 P3 Pt1 111.61(16)
C6 C1 C2 119.3(4)
C6 C1 Sb1 121.5(4)
C2 C1 Sb1 119.0(3)
C3 C2 C1 119.2(4)
C3 C2 P1 121.7(4)
C1 C2 P1 119.1(4)
C2 C3 C4 120.1(5)
C2 C3 H3A 120.0
C4 C3 H3A 120.0
C5 C4 C3 120.6(5)
C5 C4 H4A 119.7
C3 C4 H4A 119.7
C4 C5 C6 119.7(5)
C4 C5 H5A 120.1
C6 C5 H5A 120.1
C5 C6 C1 121.0(5)
C5 C6 H6A 119.5
C1 C6 H6A 119.5
C12 C7 C8 118.6(4)
C12 C7 P1 122.6(4)
C8 C7 P1 118.6(3)
C9 C8 C7 119.8(5)
C9 C8 H8A 120.1
C7 C8 H8A 120.1
C10 C9 C8 120.9(5)
C10 C9 H9A 119.6
C8 C9 H9A 119.6
C9 C10 C11 119.6(5)
C9 C10 H10A 120.2
C11 C10 H10A 120.2
C12 C11 C10 120.4(5)
C12 C11 H11A 119.8
C10 C11 H11A 119.8
C11 C12 C7 120.8(5)
C11 C12 H12A 119.6
C7 C12 H12A 119.6
C14 C13 C18 117.5(4)
C14 C13 P1 119.6(3)
C18 C13 P1 122.8(4)
C13 C14 C15 121.6(4)
C13 C14 H14A 119.2
C15 C14 H14A 119.2
C16 C15 C14 118.6(5)
C16 C15 H15A 120.7
C14 C15 H15A 120.7
C15 C16 C17 120.9(5)
C15 C16 H16A 119.5
C17 C16 H16A 119.5
C18 C17 C16 119.5(5)
C18 C17 H17A 120.2
C16 C17 H17A 120.2
C17 C18 C13 121.7(5)
C17 C18 H18A 119.1
C13 C18 H18A 119.1
C24 C19 C20 119.6(4)
C24 C19 Sb1 121.2(3)
C20 C19 Sb1 119.2(3)
C21 C20 C19 118.9(4)
C21 C20 P2 121.8(3)
C19 C20 P2 119.2(3)
C22 C21 C20 120.0(4)
C22 C21 H21A 120.0
C20 C21 H21A 120.0
C21 C22 C23 121.2(4)
C21 C22 H22A 119.4
C23 C22 H22A 119.4
C22 C23 C24 119.5(4)
C22 C23 H23A 120.3
C24 C23 H23A 120.3
C19 C24 C23 120.9(4)
C19 C24 H24A 119.5
C23 C24 H24A 119.5
C30 C25 C26 118.4(4)
C30 C25 P2 120.2(4)
C26 C25 P2 120.9(4)
C27 C26 C25 119.9(5)
C27 C26 H26A 120.0
C25 C26 H26A 120.0
C28 C27 C26 121.0(5)
C28 C27 H27A 119.5
C26 C27 H27A 119.5
C29 C28 C27 119.3(5)
C29 C28 H28A 120.3
C27 C28 H28A 120.3
C30 C29 C28 120.4(5)
C30 C29 H29A 119.8
C28 C29 H29A 119.8
C29 C30 C25 120.9(5)
C29 C30 H30A 119.6
C25 C30 H30A 119.6
C36 C31 C32 118.9(4)
C36 C31 P2 123.2(4)
C32 C31 P2 117.8(4)
C33 C32 C31 119.7(5)
C33 C32 H32A 120.1
C31 C32 H32A 120.1
C34 C33 C32 120.1(5)
C34 C33 H33A 120.0
C32 C33 H33A 120.0
C33 C34 C35 119.9(5)
C33 C34 H34A 120.1
C35 C34 H34A 120.1
C36 C35 C34 120.2(5)
C36 C35 H35A 119.9
C34 C35 H35A 119.9
C35 C36 C31 121.2(5)
C35 C36 H36A 119.4
C31 C36 H36A 119.4
C38 C37 C42 120.7(4)
C38 C37 Sb1 117.8(3)
C42 C37 Sb1 121.4(4)
C37 C38 C39 118.6(4)
C37 C38 P3 118.2(4)
C39 C38 P3 123.1(4)
C38 C39 C40 120.6(5)
C38 C39 H39A 119.7
C40 C39 H39A 119.7
C41 C40 C39 119.8(5)
C41 C40 H40A 120.1
C39 C40 H40A 120.1
C42 C41 C40 120.2(4)
C42 C41 H41A 119.9
C40 C41 H41A 119.9
C41 C42 C37 120.2(5)
C41 C42 H42A 119.9
C37 C42 H42A 119.9
C44 C43 C48 118.4(4)
C44 C43 P3 120.6(4)
C48 C43 P3 120.8(4)
C43 C44 C45 121.2(5)
C43 C44 H44A 119.4
C45 C44 H44A 119.4
C46 C45 C44 119.3(5)
C46 C45 H45A 120.4
C44 C45 H45A 120.4
C47 C46 C45 120.3(5)
C47 C46 H46A 119.8
C45 C46 H46A 119.8
C46 C47 C48 120.8(5)
C46 C47 H47A 119.6
C48 C47 H47A 119.6
C47 C48 C43 119.9(5)
C47 C48 H48A 120.0
C43 C48 H48A 120.0
C50 C49 C54 118.7(4)
C50 C49 P3 119.8(4)
C54 C49 P3 121.0(4)
C49 C50 C51 120.6(5)
C49 C50 H50A 119.7
C51 C50 H50A 119.7
C52 C51 C50 119.3(5)
C52 C51 H51A 120.4
C50 C51 H51A 120.4
C53 C52 C51 120.1(5)
C53 C52 H52A 119.9
C51 C52 H52A 119.9
C54 C53 C52 120.5(5)
C54 C53 H53A 119.7
C52 C53 H53A 119.7
C53 C54 C49 120.7(5)
C53 C54 H54A 119.7
C49 C54 H54A 119.7

loop_
_geom_bond_atom_site_label_1
_geom_bond_atom_site_label_2
_geom_bond_distance
Pt1 P3 2.2999(13)
Pt1 P1 2.3179(13)
Pt1 P2 2.3209(13)
Pt1 Cl1 2.4493(12)
Pt1 Sb1 2.5783(7)
Sb1 F1 2.036(2)
Sb1 C1 2.124(5)
Sb1 C37 2.148(5)
Sb1 C19 2.156(4)
P1 C13 1.818(5)
P1 C7 1.829(5)
P1 C2 1.837(5)
P2 C25 1.829(5)
P2 C31 1.831(4)
P2 C20 1.843(4)
P3 C49 1.818(5)
P3 C43 1.844(5)
P3 C38 1.834(5)
C1 C6 1.393(6)
C1 C2 1.402(6)
C2 C3 1.403(6)
C3 C4 1.391(7)
C3 H3A 0.9500
C4 C5 1.374(7)
C4 H4A 0.9500
C5 C6 1.386(7)
C5 H5A 0.9500
C6 H6A 0.9500
C7 C12 1.387(6)
C7 C8 1.396(6)
C8 C9 1.394(7)
C8 H8A 0.9500
C9 C10 1.352(7)
C9 H9A 0.9500
C10 C11 1.393(8)
C10 H10A 0.9500
C11 C12 1.367(7)
C11 H11A 0.9500
C12 H12A 0.9500
C13 C14 1.380(6)
C13 C18 1.413(6)
C14 C15 1.407(7)
C14 H14A 0.9500
C15 C16 1.381(7)
C15 H15A 0.9500
C16 C17 1.388(7)
C16 H16A 0.9500
C17 C18 1.366(6)
C17 H17A 0.9500
C18 H18A 0.9500
C19 C24 1.386(6)
C19 C20 1.404(6)
C20 C21 1.410(6)
C21 C22 1.374(6)
C21 H21A 0.9500
C22 C23 1.376(7)
C22 H22A 0.9500
C23 C24 1.386(7)
C23 H23A 0.9500
C24 H24A 0.9500
C25 C30 1.385(6)
C25 C26 1.396(6)
C26 C27 1.387(7)
C26 H26A 0.9500
C27 C28 1.372(7)
C27 H27A 0.9500
C28 C29 1.372(7)
C28 H28A 0.9500
C29 C30 1.384(7)
C29 H29A 0.9500
C30 H30A 0.9500
C31 C36 1.385(6)
C31 C32 1.398(7)
C32 C33 1.397(7)
C32 H32A 0.9500
C33 C34 1.383(8)
C33 H33A 0.9500
C34 C35 1.381(8)
C34 H34A 0.9500
C35 C36 1.372(7)
C35 H35A 0.9500
C36 H36A 0.9500
C37 C38 1.394(6)
C37 C42 1.386(6)
C38 C39 1.399(6)
C39 C40 1.391(7)
C39 H39A 0.9500
C40 C41 1.385(7)
C40 H40A 0.9500
C41 C42 1.381(7)
C41 H41A 0.9500
C42 H42A 0.9500
C43 C44 1.379(6)
C43 C48 1.399(6)
C44 C45 1.388(6)
C44 H44A 0.9500
C45 C46 1.373(7)
C45 H45A 0.9500
C46 C47 1.365(7)
C46 H46A 0.9500
C47 C48 1.376(6)
C47 H47A 0.9500
C48 H48A 0.9500
C49 C50 1.386(6)
C49 C54 1.387(6)
C50 C51 1.401(7)
C50 H50A 0.9500
C51 C52 1.375(7)
C51 H51A 0.9500
C52 C53 1.378(7)
C52 H52A 0.9500
C53 C54 1.372(7)
C53 H53A 0.9500
C54 H54A 0.9500
